data_2218366
loop_
_publ_author_name
'Liu, Zheng'
'Wang, Yong Liao'
'Wang, Li'

_publ_section_title
;Aqua{2-[(3,5-dichloro-2-oxidobenzylidene)amino]-3-(4-hydroxyphenyl)propionato-\k^3^<i>O</i>^1^,<i>N</i>,<i>O</i>^2^}copper(II)
 sesquihydrate
;
_journal_coeditor_code CS2072
_journal_issue 6
_journal_name_full 'Acta Crystallographica Section E'
_journal_page_first m756
_journal_paper_doi 10.1107/S1600536808012038
_journal_volume 64
_journal_year 2008
_chemical_formula_iupac '[Cu (C16 H11 Cl2 N1 O4) (H2 O1)], 1.5H2 O1'
_chemical_formula_moiety 'C16 H13 Cl2 Cu1 N1 O5, 1.5(H2 O1)'
_chemical_formula_sum 'C32 H32 Cl4 Cu2 N2 O13'
_chemical_formula_weight 460.74
_chemical_name_systematic
;Aqua{2-[(3,5-dichloro-2-oxidobenzylidene)amino]-3-(4-hydroxyphenyl)propionato-
\k^3^<i>O</i>^1^,<i>N</i>,<i>O</i>^2^}copper(II)
 sesquihydrate
;
_space_group_IT_number 2
_symmetry_cell_setting triclinic
_symmetry_space_group_name_Hall '-P 1'
_symmetry_space_group_name_H-M 'P -1'
_atom_sites_solution_hydrogens geom
_atom_sites_solution_primary direct
_atom_sites_solution_secondary difmap
_audit_creation_method SHELXL-97
_cell_angle_alpha 70.469(2)
_cell_angle_beta 87.427(3)
_cell_angle_gamma 73.121(3)
_cell_formula_units_Z 4
_cell_length_a 10.006(2)
_cell_length_b 13.899(2)
_cell_length_c 14.565(2)
_cell_measurement_reflns_used 2332
_cell_measurement_temperature 293(2)
_cell_measurement_theta_max 25.189
_cell_measurement_theta_min 2.271
_cell_volume 1823.8(5)
_computing_cell_refinement 'SMART (Bruker, 2004)'
_computing_data_collection 'SMART (Bruker, 2004)'
_computing_data_reduction 'SAINT (Bruker, 2004)'
_computing_molecular_graphics 'SHELXTL (Sheldrick, 2008)'
_computing_publication_material 'SHELXTL (Sheldrick, 2008)'
_computing_structure_refinement 'SHELXL97 (Sheldrick, 2008)'
_computing_structure_solution 'SHELXS97 (Sheldrick, 2008)'
_diffrn_ambient_temperature 293(2)
_diffrn_measured_fraction_theta_full 0.982
_diffrn_measured_fraction_theta_max 0.982
_diffrn_measurement_device_type 'Bruker SMART 1000'
_diffrn_measurement_method '\f and \w'
_diffrn_radiation_monochromator graphite
_diffrn_radiation_source 'fine-focus sealed tube'
_diffrn_radiation_type MoK\a
_diffrn_radiation_wavelength 0.71073
_diffrn_reflns_av_R_equivalents 0.0268
_diffrn_reflns_av_sigmaI/netI 0.0697
_diffrn_reflns_limit_h_max 11
_diffrn_reflns_limit_h_min -11
_diffrn_reflns_limit_k_max 16
_diffrn_reflns_limit_k_min -12
_diffrn_reflns_limit_l_max 17
_diffrn_reflns_limit_l_min -16
_diffrn_reflns_number 9183
_diffrn_reflns_theta_full 25.01
_diffrn_reflns_theta_max 25.01
_diffrn_reflns_theta_min 1.49
_exptl_absorpt_coefficient_mu 1.527
_exptl_absorpt_correction_T_max 0.8748
_exptl_absorpt_correction_T_min 0.5803
_exptl_absorpt_correction_type multi-scan
_exptl_absorpt_process_details '(SADABS; Sheldrick, 1996)'
_exptl_crystal_colour green
_exptl_crystal_density_diffrn 1.678
_exptl_crystal_density_method 'not measured'
_exptl_crystal_description plate
_exptl_crystal_F_000 936
_exptl_crystal_size_max 0.40
_exptl_crystal_size_mid 0.18
_exptl_crystal_size_min 0.09
_refine_diff_density_max 0.584
_refine_diff_density_min -0.361
_refine_ls_extinction_method none
_refine_ls_goodness_of_fit_ref 1.021
_refine_ls_hydrogen_treatment constr
_refine_ls_matrix_type full
_refine_ls_number_parameters 583
_refine_ls_number_reflns 6315
_refine_ls_number_restraints 0
_refine_ls_restrained_S_all 1.021
_refine_ls_R_factor_all 0.0993
_refine_ls_R_factor_gt 0.0471
_refine_ls_shift/su_max 0.001
_refine_ls_shift/su_mean 0.000
_refine_ls_structure_factor_coef Fsqd
_refine_ls_weighting_details 'calc w=1/[\s^2^(Fo^2^)+(0.0669P)^2^] where P=(Fo^2^+2Fc^2^)/3'
_refine_ls_weighting_scheme calc
_refine_ls_wR_factor_gt 0.1108
_refine_ls_wR_factor_ref 0.1427
_reflns_number_gt 3605
_reflns_number_total 6315
_reflns_threshold_expression I>2\s(I)
_cod_data_source_file cs2072.cif
_cod_data_source_block I
_cod_original_formula_sum 'C16 H13 Cl2 Cu1 N1 O5, 1.5(H2 O1)'
_cod_database_code 2218366
_cod_database_fobs_code 2218366

loop_
_symmetry_equiv_pos_as_xyz
'x, y, z'
'-x, -y, -z'

loop_
_atom_site_type_symbol
_atom_site_label
_atom_site_fract_x
_atom_site_fract_y
_atom_site_fract_z
_atom_site_U_iso_or_equiv
_atom_site_adp_type
_atom_site_calc_flag
_atom_site_refinement_flags
_atom_site_occupancy
_atom_site_disorder_assembly
_atom_site_disorder_group
Cu Cu1 0.46267(7) 0.15476(5) 0.36588(4) 0.0406(2) Uani d . 1 . .
Cu Cu2 -0.01499(6) 0.64742(5) -0.11028(4) 0.0407(2) Uani d . 1 A .
Cl Cl1 0.87069(17) -0.11542(12) 0.34408(11) 0.0668(5) Uani d . 1 . .
Cl Cl2 1.07017(15) -0.16022(11) 0.69630(11) 0.0578(4) Uani d . 1 . .
Cl Cl3 0.39713(16) 0.37698(11) -0.12877(10) 0.0580(4) Uani d . 1 A .
Cl Cl4 0.58637(15) 0.33274(11) 0.22575(11) 0.0597(4) Uani d . 1 A .
N N1 0.5002(4) 0.1767(3) 0.4841(3) 0.0349(10) Uani d . 1 . .
N N2 0.0214(5) 0.6696(4) 0.0075(3) 0.0556(13) Uani d . 1 . .
O O1 0.2819(4) 0.2595(3) 0.3616(2) 0.0447(9) Uani d . 1 . .
O O2 0.1508(4) 0.3508(3) 0.4497(3) 0.0621(12) Uani d . 1 . .
O O3 0.8857(4) 0.3483(4) 0.7126(3) 0.0699(12) Uani d . 1 . .
H H3 0.9506 0.3622 0.6795 0.105 Uiso calc R 1 . .
O O4 0.6311(4) 0.0441(3) 0.3785(2) 0.0454(9) Uani d . 1 . .
O O5 0.4122(4) 0.1358(3) 0.2489(2) 0.0552(10) Uani d . 1 . .
H H33 0.3333 0.1676 0.2174 0.083 Uiso d R 1 . .
H H34 0.4672 0.1072 0.2129 0.083 Uiso d R 1 . .
O O6 -0.1909(4) 0.7570(3) -0.1170(3) 0.0508(10) Uani d . 1 . .
O O7 -0.3148(4) 0.8569(3) -0.0328(4) 0.0801(15) Uani d . 1 . .
O O8 0.4986(7) 0.8913(6) 0.0835(5) 0.051(2) Uani d P 0.507(5) A 1
H H8 0.5564 0.8836 0.0429 0.077 Uiso calc PR 0.507(5) A 1
O O8' 0.4246(7) 0.9296(6) -0.1086(6) 0.049(2) Uani d P 0.493(5) A 2
H H8' 0.4912 0.9095 -0.0691 0.074 Uiso calc PR 0.493(5) A 2
O O9 0.1554(3) 0.5378(3) -0.0977(2) 0.0459(9) Uani d . 1 . .
O O10 -0.0682(4) 0.6254(3) -0.2247(2) 0.0547(10) Uani d . 1 . .
H H35 -0.1283 0.6714 -0.2690 0.082 Uiso d R 1 A .
H H36 -0.0357 0.5731 -0.2452 0.082 Uiso d R 1 . .
O O11 0.8440(5) 0.4610(4) 0.3037(3) 0.1056(18) Uani d . 1 . .
H H37 0.8272 0.5183 0.2548 0.158 Uiso d R 1 . .
H H38 0.8233 0.4217 0.2763 0.158 Uiso d R 1 . .
O O12 0.8592(8) 0.6491(7) 0.3412(6) 0.066(3) Uani d P 0.522(10) B 1
H H39 0.8529 0.6666 0.3922 0.098 Uiso d PR 0.522(10) B 1
H H40 0.8643 0.5832 0.3637 0.098 Uiso d PR 0.522(10) B 1
O O13 0.4751(9) 0.0597(6) 0.7508(5) 0.077(3) Uani d P 0.523(6) C 1
H H41 0.4422 0.0976 0.7865 0.116 Uiso d PR 0.523(6) C 1
H H42 0.4076 0.0581 0.7184 0.116 Uiso d PR 0.523(6) C 1
O O12' 0.9281(9) 0.5554(7) 0.4185(7) 0.066(4) Uani d P 0.478(10) B 2
H H39' 0.8473 0.5526 0.4064 0.098 Uiso d PR 0.478(10) B 2
H H40' 0.9155 0.5923 0.4561 0.098 Uiso d PR 0.478(10) B 2
O O13' 0.3267(10) 0.1743(7) 0.8023(6) 0.077(3) Uani d P 0.477(6) C 2
H H41' 0.3386 0.1669 0.8620 0.116 Uiso d PR 0.477(6) C 2
H H42' 0.2932 0.1248 0.8019 0.116 Uiso d PR 0.477(6) C 2
C C1 0.2626(6) 0.2932(4) 0.4349(4) 0.0468(14) Uani d . 1 . .
C C2 0.3934(5) 0.2649(4) 0.5020(4) 0.0404(13) Uani d . 1 . .
H H2 0.3698 0.2435 0.5705 0.048 Uiso calc R 1 . .
C C3 0.4401(5) 0.3661(4) 0.4761(4) 0.0456(14) Uani d . 1 . .
H H3A 0.4656 0.3846 0.4087 0.055 Uiso calc R 1 . .
H H3B 0.3613 0.4241 0.4809 0.055 Uiso calc R 1 . .
C C4 0.5605(5) 0.3567(4) 0.5389(4) 0.0380(13) Uani d . 1 . .
C C5 0.5444(6) 0.3550(4) 0.6350(4) 0.0486(15) Uani d . 1 . .
H H5A 0.4579 0.3564 0.6614 0.058 Uiso calc R 1 . .
C C6 0.6528(6) 0.3515(4) 0.6913(4) 0.0474(14) Uani d . 1 . .
H H6 0.6388 0.3506 0.7551 0.057 Uiso calc R 1 . .
C C7 0.7826(6) 0.3492(4) 0.6543(4) 0.0446(14) Uani d . 1 . .
C C8 0.8034(6) 0.3492(4) 0.5601(4) 0.0450(14) Uani d . 1 . .
H H8A 0.8907 0.3471 0.5344 0.054 Uiso calc R 1 . .
C C9 0.6932(6) 0.3523(4) 0.5041(4) 0.0429(14) Uani d . 1 . .
H H9 0.7083 0.3513 0.4409 0.051 Uiso calc R 1 . .
C C10 0.6014(5) 0.1182(4) 0.5469(4) 0.0380(13) Uani d . 1 . .
H H10A 0.6016 0.1323 0.6050 0.046 Uiso calc R 1 . .
C C11 0.7153(5) 0.0322(4) 0.5356(4) 0.0383(12) Uani d . 1 . .
C C12 0.7253(5) 0.0025(4) 0.4506(4) 0.0395(13) Uani d . 1 . .
C C13 0.8490(6) -0.0788(4) 0.4477(4) 0.0452(14) Uani d . 1 . .
C C14 0.9516(5) -0.1270(4) 0.5211(4) 0.0433(14) Uani d . 1 . .
H H14 1.0306 -0.1798 0.5158 0.052 Uiso calc R 1 . .
C C15 0.9376(5) -0.0971(4) 0.6025(4) 0.0438(14) Uani d . 1 . .
C C16 0.8219(5) -0.0183(4) 0.6104(4) 0.0411(13) Uani d . 1 . .
H H16 0.8141 0.0017 0.6658 0.049 Uiso calc R 1 . .
C C17 -0.2082(5) 0.7943(4) -0.0462(4) 0.0420(13) Uani d . 1 A .
C C18 -0.073(2) 0.7774(14) 0.0135(14) 0.038(4) Uani d P 0.507(5) A 1
H H18 -0.0932 0.7705 0.0814 0.045 Uiso calc PR 0.507(5) A 1
C C19 -0.0263(11) 0.8773(8) -0.0352(8) 0.045(3) Uani d P 0.507(5) A 1
H H19A -0.0256 0.8894 -0.1047 0.053 Uiso calc PR 0.507(5) A 1
H H19B -0.0973 0.9373 -0.0259 0.053 Uiso calc PR 0.507(5) A 1
C C20 0.1122(19) 0.8796(15) -0.0029(15) 0.042(4) Uani d P 0.507(5) A 1
C C21 0.140(2) 0.8750(15) 0.0908(16) 0.044(4) Uani d P 0.507(5) A 1
H H21 0.0745 0.8647 0.1374 0.053 Uiso calc PR 0.507(5) A 1
C C22 0.2662(11) 0.8858(8) 0.1162(8) 0.046(3) Uani d P 0.507(5) A 1
H H22 0.2784 0.8920 0.1767 0.055 Uiso calc PR 0.507(5) A 1
C C23 0.3739(14) 0.8875(10) 0.0528(10) 0.042(3) Uani d P 0.507(5) A 1
C C24 0.347(6) 0.887(5) -0.039(5) 0.044(9) Uani d P 0.507(5) A 1
H H24 0.4177 0.8887 -0.0834 0.053 Uiso calc PR 0.507(5) A 1
C C25 0.218(2) 0.8852(13) -0.0675(12) 0.044(4) Uani d P 0.507(5) A 1
H H25 0.2023 0.8875 -0.1307 0.053 Uiso calc PR 0.507(5) A 1
C C18' -0.101(2) 0.7389(15) 0.0366(14) 0.036(4) Uani d P 0.493(5) A 2
H H18' -0.1411 0.6948 0.0915 0.043 Uiso calc PR 0.493(5) A 2
C C19' -0.0505(10) 0.8163(8) 0.0707(8) 0.038(3) Uani d P 0.493(5) A 2
H H19C -0.1274 0.8811 0.0598 0.046 Uiso calc PR 0.493(5) A 2
H H19D -0.0285 0.7845 0.1405 0.046 Uiso calc PR 0.493(5) A 2
C C20' 0.0742(19) 0.8468(15) 0.0232(13) 0.032(4) Uani d P 0.493(5) A 2
C C21' 0.0869(12) 0.8771(8) -0.0768(9) 0.040(3) Uani d P 0.493(5) A 2
H H21' 0.0139 0.8811 -0.1167 0.048 Uiso calc PR 0.493(5) A 2
C C22' 0.2054(19) 0.9017(13) -0.1196(11) 0.042(4) Uani d P 0.493(5) A 2
H H22' 0.2126 0.9191 -0.1867 0.050 Uiso calc PR 0.493(5) A 2
C C23' 0.313(5) 0.900(5) -0.062(5) 0.040(8) Uani d P 0.493(5) A 2
C C24' 0.3069(15) 0.8696(10) 0.0395(12) 0.042(3) Uani d P 0.493(5) A 2
H H24' 0.3785 0.8676 0.0792 0.051 Uiso calc PR 0.493(5) A 2
C C25' 0.188(2) 0.8424(17) 0.0773(17) 0.046(5) Uani d P 0.493(5) A 2
H H25' 0.1842 0.8192 0.1448 0.055 Uiso calc PR 0.493(5) A 2
C C26 0.1228(6) 0.6130(5) 0.0709(4) 0.0566(16) Uani d . 1 A .
H H26 0.1228 0.6290 0.1280 0.068 Uiso calc R 1 . .
C C27 0.2371(5) 0.5265(4) 0.0609(4) 0.0420(13) Uani d . 1 . .
C C28 0.2481(5) 0.4970(4) -0.0244(4) 0.0371(12) Uani d . 1 A .
C C29 0.3733(5) 0.4155(4) -0.0259(4) 0.0386(13) Uani d . 1 . .
C C30 0.4740(5) 0.3672(4) 0.0480(4) 0.0422(13) Uani d . 1 A .
H H30 0.5542 0.3153 0.0431 0.051 Uiso calc R 1 . .
C C31 0.4552(6) 0.3966(4) 0.1310(4) 0.0452(14) Uani d . 1 . .
C C32 0.3407(5) 0.4747(4) 0.1372(4) 0.0456(14) Uani d . 1 A .
H H32 0.3307 0.4943 0.1928 0.055 Uiso calc R 1 . .

loop_
_atom_site_aniso_label
_atom_site_aniso_U_11
_atom_site_aniso_U_22
_atom_site_aniso_U_33
_atom_site_aniso_U_12
_atom_site_aniso_U_13
_atom_site_aniso_U_23
Cu1 0.0356(4) 0.0389(4) 0.0449(4) -0.0035(3) -0.0044(3) -0.0167(3)
Cu2 0.0304(4) 0.0523(4) 0.0438(4) -0.0084(3) 0.0012(3) -0.0247(3)
Cl1 0.0668(11) 0.0601(10) 0.0635(10) 0.0104(8) -0.0035(8) -0.0319(8)
Cl2 0.0417(9) 0.0507(9) 0.0644(10) -0.0008(7) -0.0143(7) -0.0070(7)
Cl3 0.0579(10) 0.0565(9) 0.0624(9) -0.0029(8) 0.0133(8) -0.0366(8)
Cl4 0.0463(9) 0.0514(9) 0.0650(10) -0.0010(7) -0.0144(7) -0.0080(7)
N1 0.032(2) 0.029(2) 0.042(2) -0.003(2) 0.000(2) -0.014(2)
N2 0.034(3) 0.070(3) 0.063(3) 0.014(2) -0.008(2) -0.045(3)
O1 0.034(2) 0.049(2) 0.051(2) -0.0024(17) -0.0083(17) -0.0244(19)
O2 0.031(2) 0.069(3) 0.090(3) 0.005(2) -0.010(2) -0.046(2)
O3 0.053(3) 0.105(4) 0.062(3) -0.022(3) -0.009(2) -0.039(3)
O4 0.044(2) 0.041(2) 0.049(2) 0.0006(17) -0.0049(19) -0.0213(18)
O5 0.045(2) 0.066(3) 0.053(2) 0.002(2) -0.0085(18) -0.031(2)
O6 0.043(2) 0.052(2) 0.060(2) -0.0029(19) -0.0139(19) -0.030(2)
O7 0.033(2) 0.079(3) 0.144(4) 0.008(2) -0.013(3) -0.075(3)
O8 0.032(4) 0.060(5) 0.066(5) -0.006(4) -0.005(4) -0.033(4)
O8' 0.026(4) 0.054(5) 0.067(6) -0.013(4) 0.007(4) -0.021(4)
O9 0.030(2) 0.062(2) 0.054(2) -0.0033(18) -0.0003(18) -0.039(2)
O10 0.054(3) 0.062(3) 0.053(2) -0.007(2) -0.0147(19) -0.032(2)
O11 0.103(4) 0.138(5) 0.078(3) -0.016(4) 0.013(3) -0.057(3)
O12 0.060(6) 0.073(7) 0.078(7) -0.020(5) 0.012(5) -0.042(6)
O13 0.090(7) 0.076(6) 0.069(6) -0.022(5) -0.004(5) -0.030(5)
O12' 0.060(6) 0.073(8) 0.078(7) -0.020(5) 0.012(5) -0.042(6)
O13' 0.090(8) 0.076(7) 0.069(6) -0.022(6) -0.004(5) -0.030(5)
C1 0.041(4) 0.040(3) 0.060(4) -0.009(3) -0.005(3) -0.020(3)
C2 0.030(3) 0.043(3) 0.045(3) -0.002(3) -0.007(2) -0.017(3)
C3 0.043(3) 0.037(3) 0.052(3) -0.001(3) -0.008(3) -0.017(3)
C4 0.038(3) 0.030(3) 0.043(3) -0.002(2) -0.005(3) -0.016(2)
C5 0.037(3) 0.061(4) 0.052(3) -0.014(3) 0.010(3) -0.024(3)
C6 0.047(4) 0.064(4) 0.034(3) -0.014(3) 0.001(3) -0.021(3)
C7 0.040(3) 0.047(3) 0.047(3) -0.005(3) -0.008(3) -0.020(3)
C8 0.032(3) 0.050(3) 0.057(4) -0.006(3) 0.004(3) -0.027(3)
C9 0.048(4) 0.044(3) 0.040(3) -0.009(3) 0.006(3) -0.023(3)
C10 0.045(3) 0.032(3) 0.036(3) -0.008(3) -0.003(3) -0.012(2)
C11 0.035(3) 0.032(3) 0.044(3) -0.006(2) -0.002(2) -0.011(2)
C12 0.040(3) 0.030(3) 0.045(3) -0.008(3) 0.000(3) -0.009(2)
C13 0.049(4) 0.035(3) 0.050(3) -0.005(3) 0.006(3) -0.017(3)
C14 0.036(3) 0.028(3) 0.054(3) 0.001(2) -0.002(3) -0.007(3)
C15 0.028(3) 0.036(3) 0.055(3) -0.004(3) -0.006(3) -0.002(3)
C16 0.042(3) 0.036(3) 0.046(3) -0.012(3) 0.001(3) -0.013(3)
C17 0.027(3) 0.035(3) 0.061(4) -0.007(3) 0.000(3) -0.014(3)
C18 0.027(9) 0.041(12) 0.047(10) -0.005(7) -0.002(7) -0.020(8)
C19 0.032(7) 0.043(7) 0.061(7) -0.008(5) -0.008(6) -0.021(6)
C20 0.031(12) 0.039(11) 0.054(12) -0.002(7) -0.002(9) -0.018(8)
C21 0.032(11) 0.048(12) 0.053(9) -0.013(9) 0.005(7) -0.017(8)
C22 0.041(7) 0.046(7) 0.053(7) -0.011(5) 0.003(6) -0.023(6)
C23 0.034(8) 0.040(7) 0.054(8) -0.006(6) -0.002(7) -0.021(6)
C24 0.04(3) 0.040(16) 0.06(2) -0.007(17) 0.006(15) -0.022(15)
C25 0.036(9) 0.045(9) 0.052(10) -0.004(7) -0.009(11) -0.023(9)
C18' 0.024(9) 0.038(12) 0.047(10) -0.003(7) 0.012(6) -0.022(8)
C19' 0.032(6) 0.040(7) 0.045(6) -0.009(5) 0.000(5) -0.019(5)
C20' 0.024(9) 0.036(11) 0.042(10) -0.007(6) 0.004(7) -0.021(8)
C21' 0.030(7) 0.042(7) 0.048(7) -0.008(5) -0.003(6) -0.016(6)
C22' 0.034(8) 0.046(9) 0.049(9) -0.009(6) -0.004(9) -0.021(9)
C23' 0.03(2) 0.039(14) 0.05(2) -0.004(15) 0.003(14) -0.022(15)
C24' 0.034(9) 0.042(8) 0.049(9) -0.002(7) -0.004(8) -0.021(6)
C25' 0.038(13) 0.049(12) 0.049(9) -0.005(9) 0.000(9) -0.022(8)
C26 0.040(4) 0.076(4) 0.060(4) 0.005(3) -0.003(3) -0.048(3)
C27 0.036(3) 0.043(3) 0.047(3) -0.001(3) 0.006(3) -0.024(3)
C28 0.028(3) 0.043(3) 0.046(3) -0.012(3) 0.006(3) -0.022(3)
C29 0.036(3) 0.033(3) 0.054(3) -0.011(3) 0.015(3) -0.025(3)
C30 0.036(3) 0.026(3) 0.060(4) -0.003(2) 0.006(3) -0.014(3)
C31 0.039(3) 0.039(3) 0.050(3) -0.008(3) -0.009(3) -0.008(3)
C32 0.045(4) 0.045(3) 0.044(3) -0.003(3) -0.001(3) -0.020(3)

loop_
_atom_type_symbol
_atom_type_description
_atom_type_scat_dispersion_real
_atom_type_scat_dispersion_imag
_atom_type_scat_source
C C 0.0033 0.0016 'International Tables Vol C Tables 4.2.6.8 and 6.1.1.4'
H H 0.0000 0.0000 'International Tables Vol C Tables 4.2.6.8 and 6.1.1.4'
N N 0.0061 0.0033 'International Tables Vol C Tables 4.2.6.8 and 6.1.1.4'
O O 0.0106 0.0060 'International Tables Vol C Tables 4.2.6.8 and 6.1.1.4'
Cu Cu 0.3201 1.2651 'International Tables Vol C Tables 4.2.6.8 and 6.1.1.4'
Cl Cl 0.1484 0.1585 'International Tables Vol C Tables 4.2.6.8 and 6.1.1.4'

loop_
_geom_angle_atom_site_label_1
_geom_angle_atom_site_label_2
_geom_angle_atom_site_label_3
_geom_angle
_geom_angle_publ_flag
O4 Cu1 N1 94.31(16) ?
O4 Cu1 O5 88.98(15) ?
N1 Cu1 O5 176.21(16) ?
O4 Cu1 O1 174.80(15) ?
N1 Cu1 O1 84.68(15) ?
O5 Cu1 O1 91.87(15) ?
O9 Cu2 N2 94.16(16) ?
O9 Cu2 O10 89.46(15) ?
N2 Cu2 O10 174.82(18) ?
O9 Cu2 O6 177.43(15) ?
N2 Cu2 O6 83.96(16) ?
O10 Cu2 O6 92.31(15) ?
C10 N1 C2 120.7(4) ?
C10 N1 Cu1 125.7(3) ?
C2 N1 Cu1 113.5(3) ?
C26 N2 C18' 118.4(9) ?
C26 N2 C18 120.1(8) ?
C26 N2 Cu2 126.6(4) ?
C18' N2 Cu2 112.6(8) ?
C18 N2 Cu2 112.7(8) ?
C1 O1 Cu1 114.9(3) ?
C7 O3 H3 109.5 no
C12 O4 Cu1 127.0(3) ?
Cu1 O5 H33 124.3 no
Cu1 O5 H34 126.9 no
H33 O5 H34 107.4 no
C17 O6 Cu2 115.6(3) ?
C23' O8' H8' 109.5 no
C28 O9 Cu2 126.2(3) ?
Cu2 O10 H35 124.6 no
Cu2 O10 H36 130.1 no
H35 O10 H36 105.1 no
H39 O12 H40 103.0 no
H41 O13 H42 108.7 no
H39' O12' H40' 105.2 no
H41' O13' H42' 106.2 no
O2 C1 O1 124.1(5) ?
O2 C1 C2 119.7(5) ?
O1 C1 C2 116.0(5) ?
N1 C2 C3 112.2(4) ?
N1 C2 C1 108.1(4) ?
C3 C2 C1 106.6(4) ?
N1 C2 H2 109.9 no
C3 C2 H2 109.9 no
C1 C2 H2 109.9 no
C4 C3 C2 114.6(4) ?
C4 C3 H3A 108.6 no
C2 C3 H3A 108.6 no
C4 C3 H3B 108.6 no
C2 C3 H3B 108.6 no
H3A C3 H3B 107.6 no
C9 C4 C5 116.4(5) ?
C9 C4 C3 122.0(5) ?
C5 C4 C3 121.5(5) ?
C6 C5 C4 121.7(5) ?
C6 C5 H5A 119.2 no
C4 C5 H5A 119.2 no
C5 C6 C7 120.6(5) ?
C5 C6 H6 119.7 no
C7 C6 H6 119.7 no
O3 C7 C8 122.3(5) ?
O3 C7 C6 118.2(5) ?
C8 C7 C6 119.6(5) ?
C7 C8 C9 119.2(5) ?
C7 C8 H8A 120.4 no
C9 C8 H8A 120.4 no
C8 C9 C4 122.4(5) ?
C8 C9 H9 118.8 no
C4 C9 H9 118.8 no
N1 C10 C11 125.7(5) ?
N1 C10 H10A 117.2 no
C11 C10 H10A 117.2 no
C16 C11 C12 120.5(5) ?
C16 C11 C10 117.2(5) ?
C12 C11 C10 122.3(5) ?
O4 C12 C11 124.6(5) ?
O4 C12 C13 120.0(5) ?
C11 C12 C13 115.4(5) ?
C14 C13 C12 123.4(5) ?
C14 C13 Cl1 119.0(4) ?
C12 C13 Cl1 117.7(4) ?
C13 C14 C15 119.7(5) ?
C13 C14 H14 120.2 no
C15 C14 H14 120.2 no
C14 C15 C16 120.6(5) ?
C14 C15 Cl2 119.1(4) ?
C16 C15 Cl2 120.3(4) ?
C15 C16 C11 120.5(5) ?
C15 C16 H16 119.7 no
C11 C16 H16 119.7 no
O7 C17 O6 125.8(5) ?
O7 C17 C18' 116.7(9) ?
O6 C17 C18' 116.2(9) ?
O7 C17 C18 116.8(9) ?
O6 C17 C18 116.0(9) ?
C19 C18 N2 118.3(12) ?
C19 C18 C17 105.5(12) ?
N2 C18 C17 102.0(11) ?
C19 C18 H18 110.2 no
N2 C18 H18 110.2 no
C17 C18 H18 110.2 no
C20 C19 C18 118.6(13) ?
C20 C19 H19A 107.7 no
C18 C19 H19A 107.7 no
C20 C19 H19B 107.7 no
C18 C19 H19B 107.7 no
H19A C19 H19B 107.1 no
C21 C20 C25 117.7(17) ?
C21 C20 C19 122.2(17) ?
C25 C20 C19 120.0(17) ?
C20 C21 C22 120.7(17) ?
C20 C21 H21 119.6 no
C22 C21 H21 119.6 no
C23 C22 C21 121.1(14) ?
C23 C22 H22 119.5 no
C21 C22 H22 119.5 no
O8 C23 C24 123(3) ?
O8 C23 C22 118.9(12) ?
C24 C23 C22 118(3) ?
C23 C24 C25 121(6) ?
C23 C24 H24 119.4 no
C25 C24 H24 119.4 no
C24 C25 C20 121(4) ?
C24 C25 H25 119.4 no
C20 C25 H25 119.4 no
N2 C18' C17 109.7(13) ?
N2 C18' C19' 107.5(12) ?
C17 C18' C19' 113.0(13) ?
N2 C18' H18' 108.8 no
C17 C18' H18' 108.8 no
C19' C18' H18' 108.8 no
C20' C19' C18' 116.6(12) ?
C20' C19' H19C 108.1 no
C18' C19' H19C 108.1 no
C20' C19' H19D 108.1 no
C18' C19' H19D 108.1 no
H19C C19' H19D 107.3 no
C21' C20' C25' 115.3(15) ?
C21' C20' C19' 122.7(14) ?
C25' C20' C19' 122.0(16) ?
C20' C21' C22' 122.1(14) ?
C20' C21' H21' 119.0 no
C22' C21' H21' 119.0 no
C23' C22' C21' 120(3) ?
C23' C22' H22' 120.2 no
C21' C22' H22' 120.2 no
O8' C23' C22' 117(5) ?
O8' C23' C24' 122(3) ?
C22' C23' C24' 121(5) ?
C25' C24' C23' 116(3) ?
C25' C24' H24' 122.0 no
C23' C24' H24' 122.0 no
C24' C25' C20' 125.8(19) ?
C24' C25' H25' 117.1 no
C20' C25' H25' 117.1 no
N2 C26 C27 125.2(5) ?
N2 C26 H26 117.4 no
C27 C26 H26 117.4 no
C32 C27 C28 120.9(5) ?
C32 C27 C26 117.3(5) ?
C28 C27 C26 121.7(5) ?
O9 C28 C27 125.5(5) ?
O9 C28 C29 119.9(4) ?
C27 C28 C29 114.5(5) ?
C30 C29 C28 123.9(5) ?
C30 C29 Cl3 118.6(4) ?
C28 C29 Cl3 117.6(4) ?
C29 C30 C31 119.0(5) ?
C29 C30 H30 120.5 no
C31 C30 H30 120.5 no
C32 C31 C30 120.7(5) ?
C32 C31 Cl4 121.0(4) ?
C30 C31 Cl4 118.2(4) ?
C31 C32 C27 120.9(5) ?
C31 C32 H32 119.6 no
C27 C32 H32 119.6 no

loop_
_geom_bond_atom_site_label_1
_geom_bond_atom_site_label_2
_geom_bond_distance
_geom_bond_publ_flag
Cu1 O4 1.890(3) ?
Cu1 N1 1.917(4) ?
Cu1 O5 1.919(3) ?
Cu1 O1 1.953(3) ?
Cu2 O9 1.896(3) ?
Cu2 N2 1.909(4) ?
Cu2 O10 1.915(3) ?
Cu2 O6 1.946(4) ?
Cl1 C13 1.733(5) ?
Cl2 C15 1.756(5) ?
Cl3 C29 1.738(5) ?
Cl4 C31 1.755(5) ?
N1 C10 1.278(6) ?
N1 C2 1.463(6) ?
N2 C26 1.279(6) ?
N2 C18' 1.47(2) ?
N2 C18 1.55(2) ?
O1 C1 1.290(6) ?
O2 C1 1.229(6) ?
O3 C7 1.361(6) ?
O3 H3 0.8200 no
O4 C12 1.301(6) ?
O5 H33 0.8499 ?
O5 H34 0.8498 ?
O6 C17 1.285(6) ?
O7 C17 1.220(6) ?
O8 C23 1.366(14) ?
O8 H8 0.8200 no
O8' C23' 1.38(7) ?
O8' H8' 0.8200 no
O9 C28 1.303(6) ?
O10 H35 0.8500 no
O10 H36 0.8500 no
O11 H37 0.8504 no
O11 H38 0.8502 no
O12 H39 0.8501 no
O12 H40 0.8501 no
O13 H41 0.8500 no
O13 H42 0.8500 no
O12' H39' 0.8500 no
O12' H40' 0.8500 no
O13' H41' 0.8500 no
O13' H42' 0.8500 no
C1 C2 1.543(7) ?
C2 C3 1.532(7) ?
C2 H2 0.9800 no
C3 C4 1.494(7) ?
C3 H3A 0.9700 no
C3 H3B 0.9700 no
C4 C9 1.392(7) ?
C4 C5 1.395(7) ?
C5 C6 1.368(7) ?
C5 H5A 0.9300 no
C6 C7 1.379(7) ?
C6 H6 0.9300 no
C7 C8 1.379(7) ?
C8 C9 1.383(7) ?
C8 H8A 0.9300 no
C9 H9 0.9300 ?
C10 C11 1.441(7) ?
C10 H10A 0.9300 no
C11 C16 1.406(7) ?
C11 C12 1.422(7) ?
C12 C13 1.423(7) ?
C13 C14 1.366(7) ?
C14 C15 1.371(7) ?
C14 H14 0.9300 no
C15 C16 1.374(7) ?
C16 H16 0.9300 no
C17 C18' 1.49(2) ?
C17 C18 1.56(2) ?
C18 C19 1.527(17) ?
C18 H18 0.9800 no
C19 C20 1.50(2) ?
C19 H19A 0.9700 no
C19 H19B 0.9700 ?
C20 C21 1.38(3) ?
C20 C25 1.39(3) ?
C21 C22 1.39(3) ?
C21 H21 0.9300 no
C22 C23 1.388(18) ?
C22 H22 0.9300 no
C23 C24 1.38(6) ?
C24 C25 1.39(5) ?
C24 H24 0.9300 no
C25 H25 0.9300 no
C18' C19' 1.54(2) ?
C18' H18' 0.9800 no
C19' C20' 1.499(18) ?
C19' H19C 0.9700 no
C19' H19D 0.9700 no
C20' C21' 1.39(2) ?
C20' C25' 1.39(3) ?
C21' C22' 1.39(2) ?
C21' H21' 0.9300 no
C22' C23' 1.39(4) ?
C22' H22' 0.9300 no
C23' C24' 1.39(7) ?
C24' C25' 1.39(3) ?
C24' H24' 0.9300 no
C25' H25' 0.9300 no
C26 C27 1.442(7) ?
C26 H26 0.9300 no
C27 C32 1.401(7) ?
C27 C28 1.423(7) ?
C28 C29 1.429(7) ?
C29 C30 1.358(7) ?
C30 C31 1.389(7) ?
C30 H30 0.9300 no
C31 C32 1.354(7) ?
C32 H32 0.9300 no

loop_
_geom_hbond_atom_site_label_D
_geom_hbond_atom_site_label_H
_geom_hbond_atom_site_label_A
_geom_hbond_site_symmetry_A
_geom_hbond_distance_DH
_geom_hbond_distance_HA
_geom_hbond_distance_DA
_geom_hbond_angle_DHA
O3 H3 O12 2_766 0.82 1.88 2.643(10) 154
O8 H8 O7 1_655 0.82 1.70 2.515(9) 175
O5 H33 O6 2_565 0.85 1.89 2.714(6) 164
O13 H42 Cl1 2_656 0.85 2.77 3.555(9) 154
C26 H26 O3 2_666 0.93 2.44 3.365(7) 173
